data_1548147
loop_
_publ_author_name
'Dranka, Maciej'
'\.Zukowska, Gra\.zyna Z.'
'Jankowski, Piotr'
'Plewa-Marczewska, Anna'
'Trzeciak, Tomasz'
'Zachara, Janusz'

_publ_section_title
;
 Coordination Abilities of 4,5-Dicyano-2-(trifluoromethyl)imidazolate
 Anion toward Sodium Cation: Structural and Spectroscopic Studies of Solid
 and Liquid Glyme-Solvated Electrolyte Systems
;
_journal_issue 48
_journal_name_full 'The Journal of Physical Chemistry C'
_journal_page_first 26713
_journal_paper_doi 10.1021/acs.jpcc.7b09705
_journal_volume 121
_journal_year 2017
_chemical_absolute_configuration ad
_chemical_formula_moiety 'C16 H20 F3 N4 Na O5'
_chemical_formula_sum 'C16 H20 F3 N4 Na O5'
_chemical_formula_weight 428.35
_space_group_crystal_system orthorhombic
_space_group_IT_number 19
_space_group_name_Hall 'P 2ac 2ab'
_space_group_name_H-M_alt 'P 21 21 21'
_symmetry_space_group_name_Hall 'P 2ac 2ab'
_symmetry_space_group_name_H-M 'P 21 21 21'
_atom_sites_solution_hydrogens geom
_atom_sites_solution_primary direct
_audit_creation_date 2017-05-31
_audit_creation_method
;
Olex2 1.2-beta
(compiled 2017.03.28 svn.r3405 for OlexSys, GUI svn.r5337)
;
_cell_angle_alpha 90
_cell_angle_beta 90
_cell_angle_gamma 90
_cell_formula_units_Z 4
_cell_length_a 9.52266(9)
_cell_length_b 9.79219(10)
_cell_length_c 21.7134(2)
_cell_measurement_reflns_used 58601
_cell_measurement_temperature 100.0(3)
_cell_measurement_theta_max 31.1570
_cell_measurement_theta_min 3.4770
_cell_volume 2024.72(3)
_computing_cell_refinement 'CrysAlisPro 1.171.38.46 (Rigaku OD, 2015)'
_computing_data_collection 'CrysAlisPro 1.171.38.46 (Rigaku OD, 2015)'
_computing_data_reduction 'CrysAlisPro 1.171.38.46 (Rigaku OD, 2015)'
_computing_molecular_graphics 'Olex2 (Dolomanov et al., 2009)'
_computing_publication_material 'Olex2 (Dolomanov et al., 2009)'
_computing_structure_refinement 'ShelXL (Sheldrick, 2015)'
_computing_structure_solution 'ShelXS (Sheldrick, 2008)'
_diffrn_ambient_environment N~2~
_diffrn_ambient_temperature 100.0(3)
_diffrn_detector 'CCD plate'
_diffrn_detector_area_resol_mean 10.3347
_diffrn_detector_type Atlas
_diffrn_measured_fraction_theta_full 0.997
_diffrn_measured_fraction_theta_max 0.997
_diffrn_measurement_details
;
List of Runs (angles in degrees, time in seconds):

  # Type    Start    End  Width  t~exp~   \w     \q     \k     \f   Frames
--------------------------------------------------------------------------
  1  \w    -76.00  -2.00   1.00   14.00    --  -16.38 128.00-176.00   74
  2  \w    -72.00   0.00   1.00   14.00    --  -16.38 122.00 107.00   72
  3  \w    -90.00  12.00   1.00   14.00    --  -16.38 -77.00-150.00  102
  4  \w    -83.00   5.00   1.00   14.00    --  -16.38 -38.00 -90.00   88
  5  \w    -89.00   5.00   1.00   14.00    --  -16.38 -38.00  90.00   94
  6  \w    -47.00  50.00   1.00   14.00    --  -16.38  62.00  73.00   97
  7  \w    -87.00   9.00   1.00   14.00    --  -16.38 -38.00   0.00   96
  8  \w    -76.00  -2.00   1.00   14.00    --  -16.38 128.00 -88.00   74
  9  \w    -47.00  58.00   1.00   14.00    --  -16.38  62.00  73.00  105
 10  \w    -90.00  13.00   1.00   14.00    --  -16.38 -57.00 -60.00  103
 11  \w    -95.00  17.00   1.00   14.00    --  -16.38 -77.00  60.00  112
 12  \w    -58.00  47.00   1.00   14.00    --   16.70 -62.00 115.00  105
 13  \w    -57.00  46.00   1.00   14.00    --   16.70 -57.00 -30.00  103
 14  \w     56.00 106.00   1.00   14.00    --   16.70 179.00 120.00   50
 15  \w    -87.00 -10.00   1.00   14.00    --  -16.38 146.00  52.00   77
 16  \w    -87.00 -10.00   1.00   14.00    --  -16.38 146.00 -22.00   77
 17  \w     -4.00  59.00   1.00   14.00    --   16.70 -99.00   0.00   63
 18  \w     56.00 106.00   1.00   14.00    --   16.70 179.00 -60.00   50
 19  \w    -10.00  93.00   1.00   14.00    --   16.70  38.00-150.00  103
 20  \w    -30.00  98.00   1.00   14.00    --   16.70  19.00 120.00  128
 21  \w    -76.00   1.00   1.00   14.00    --  -16.38 128.00 156.00   77
 22  \w    -78.00  -1.00   1.00   14.00    --  -16.38 132.00  31.00   77
 23  \w    -76.00   1.00   1.00   14.00    --  -16.38 128.00 -88.00   77
 24  \w    -73.00  65.00   1.00   14.00    --   16.70   0.00-180.00  138
;
_diffrn_measurement_device 'four-circle diffractometer'
_diffrn_measurement_device_type 'Xcalibur, Atlas, Gemini ultra'
_diffrn_measurement_method '\w scans'
_diffrn_orient_matrix_type 'CrysAlisPro convention (1999,Acta A55,543-557)'
_diffrn_orient_matrix_UB_11 0.0488885000
_diffrn_orient_matrix_UB_12 0.0149378000
_diffrn_orient_matrix_UB_13 0.0237054000
_diffrn_orient_matrix_UB_21 -0.0179934000
_diffrn_orient_matrix_UB_22 0.0701780000
_diffrn_orient_matrix_UB_23 -0.0018676000
_diffrn_orient_matrix_UB_31 -0.0532525000
_diffrn_orient_matrix_UB_32 -0.0099691000
_diffrn_orient_matrix_UB_33 0.0223884000
_diffrn_radiation_monochromator graphite
_diffrn_radiation_probe x-ray
_diffrn_radiation_type MoK\a
_diffrn_radiation_wavelength 0.71073
_diffrn_reflns_av_R_equivalents 0.0353
_diffrn_reflns_av_unetI/netI 0.0092
_diffrn_reflns_Laue_measured_fraction_full 0.997
_diffrn_reflns_Laue_measured_fraction_max 0.997
_diffrn_reflns_limit_h_max 12
_diffrn_reflns_limit_h_min -12
_diffrn_reflns_limit_k_max 12
_diffrn_reflns_limit_k_min -12
_diffrn_reflns_limit_l_max 28
_diffrn_reflns_limit_l_min -28
_diffrn_reflns_number 106149
_diffrn_reflns_point_group_measured_fraction_full 0.998
_diffrn_reflns_point_group_measured_fraction_max 0.998
_diffrn_reflns_theta_full 25.242
_diffrn_reflns_theta_max 27.364
_diffrn_reflns_theta_min 3.500
_diffrn_source 'fine-focus sealed X-ray tube'
_diffrn_source_type 'Enhance (Mo) X-ray Source'
_exptl_absorpt_coefficient_mu 0.140
_exptl_absorpt_correction_T_max 0.968
_exptl_absorpt_correction_T_min 0.964
_exptl_absorpt_correction_type analytical
_exptl_absorpt_process_details
;
CrysAlisPro 1.171.38.46 (Rigaku Oxford Diffraction, 2015)
Analytical numeric absorption correction using a multifaceted crystal
            model based on expressions derived by R.C. Clark & J.S. Reid.
(Clark, R. C. & Reid, J. S. (1995). Acta Cryst. A51, 887-897)
Empirical absorption correction using spherical harmonics,
 implemented in SCALE3 ABSPACK scaling algorithm.
;
_exptl_crystal_colour colourless
_exptl_crystal_colour_primary colourless
_exptl_crystal_density_diffrn 1.405
_exptl_crystal_description rhombohedral
_exptl_crystal_F_000 888
_exptl_crystal_size_max 0.376
_exptl_crystal_size_mid 0.318
_exptl_crystal_size_min 0.2901
_refine_diff_density_max 0.238
_refine_diff_density_min -0.191
_refine_diff_density_rms 0.034
_refine_ls_abs_structure_details
;
 Flack x determined using 1913 quotients [(I+)-(I-)]/[(I+)+(I-)]
 (Parsons, Flack and Wagner, Acta Cryst. B69 (2013) 249-259).
;
_refine_ls_abs_structure_Flack -0.08(5)
_refine_ls_extinction_method none
_refine_ls_goodness_of_fit_ref 1.074
_refine_ls_hydrogen_treatment constr
_refine_ls_matrix_type full
_refine_ls_number_parameters 262
_refine_ls_number_reflns 4574
_refine_ls_number_restraints 0
_refine_ls_restrained_S_all 1.074
_refine_ls_R_factor_all 0.0226
_refine_ls_R_factor_gt 0.0220
_refine_ls_shift/su_max 0.001
_refine_ls_shift/su_mean 0.000
_refine_ls_structure_factor_coef Fsqd
_refine_ls_weighting_details 'w=1/[\s^2^(Fo^2^)+(0.0310P)^2^+0.3740P] where P=(Fo^2^+2Fc^2^)/3'
_refine_ls_weighting_scheme calc
_refine_ls_wR_factor_gt 0.0578
_refine_ls_wR_factor_ref 0.0584
_reflns_Friedel_coverage 0.755
_reflns_Friedel_fraction_full 0.999
_reflns_Friedel_fraction_max 0.999
_reflns_number_gt 4483
_reflns_number_total 4574
_reflns_threshold_expression 'I > 2\s(I)'
_cod_data_source_file jp7b09705_si_002.cif
_cod_data_source_block 2_natdi_c15c5
_cod_depositor_comments 'Adding full bibliography for 1548146--1548153.cif.'
_cod_database_code 1548147
_shelx_shelxl_version_number 2016/6
_shelx_space_group_comment
;
The symmetry employed for this shelxl refinement is uniquely defined
by the following loop, which should always be used as a source of
symmetry information in preference to the above space-group names.
They are only intended as comments.
;

loop_
_space_group_symop_operation_xyz
'x, y, z'
'-x+1/2, -y, z+1/2'
'-x, y+1/2, -z+1/2'
'x+1/2, -y+1/2, -z'

loop_
_atom_site_label
_atom_site_type_symbol
_atom_site_fract_x
_atom_site_fract_y
_atom_site_fract_z
_atom_site_U_iso_or_equiv
_atom_site_adp_type
_atom_site_occupancy
_atom_site_site_symmetry_order
_atom_site_calc_flag
_atom_site_refinement_flags_posn
Na1 Na 0.54611(5) 0.57738(5) 0.35389(2) 0.01432(11) Uani 1 1 d .
F1 F 0.41652(12) 0.75198(12) 0.43067(6) 0.0454(3) Uani 1 1 d .
F2 F 0.40202(12) 0.96632(12) 0.44897(6) 0.0432(3) Uani 1 1 d .
F3 F 0.49955(13) 0.83460(15) 0.51449(5) 0.0499(3) Uani 1 1 d .
O1 O 0.41599(10) 0.67023(10) 0.26784(5) 0.0173(2) Uani 1 1 d .
O2 O 0.32019(10) 0.47116(10) 0.34819(4) 0.0176(2) Uani 1 1 d .
O3 O 0.50591(11) 0.42887(10) 0.44096(5) 0.0189(2) Uani 1 1 d .
O4 O 0.72541(10) 0.39477(10) 0.36213(4) 0.0159(2) Uani 1 1 d .
O5 O 0.68301(10) 0.56395(10) 0.26443(4) 0.01595(19) Uani 1 1 d .
N1 N 0.67313(13) 0.78806(12) 0.38135(5) 0.0174(2) Uani 1 1 d .
N2 N 0.70256(15) 0.98841(13) 0.43468(6) 0.0232(3) Uani 1 1 d .
N3 N 1.02224(16) 1.13611(14) 0.38678(6) 0.0297(3) Uani 1 1 d .
N4 N 0.96597(14) 0.75907(13) 0.28045(6) 0.0248(3) Uani 1 1 d .
C1 C 0.62462(16) 0.87844(15) 0.42281(7) 0.0200(3) Uani 1 1 d .
C2 C 0.81488(16) 0.96839(15) 0.39691(6) 0.0192(3) Uani 1 1 d .
C3 C 0.79732(15) 0.84694(14) 0.36432(6) 0.0165(3) Uani 1 1 d .
C4 C 0.88887(15) 0.79449(14) 0.31793(7) 0.0179(3) Uani 1 1 d .
C5 C 0.92971(17) 1.06193(16) 0.39209(7) 0.0227(3) Uani 1 1 d .
C6 C 0.48642(18) 0.85750(16) 0.45440(8) 0.0264(3) Uani 1 1 d .
C7 C 0.29888(15) 0.58543(15) 0.25268(6) 0.0192(3) Uani 1 1 d .
H7A H 0.331386 0.501356 0.231752 0.023 Uiso 1 1 calc R
H7B H 0.234151 0.634534 0.224710 0.023 Uiso 1 1 calc R
C8 C 0.22506(15) 0.54981(16) 0.31176(7) 0.0210(3) Uani 1 1 d .
H8A H 0.197788 0.634007 0.333991 0.025 Uiso 1 1 calc R
H8B H 0.139114 0.496337 0.303012 0.025 Uiso 1 1 calc R
C9 C 0.26778(15) 0.44339(16) 0.40874(7) 0.0210(3) Uani 1 1 d .
H9A H 0.177305 0.393909 0.406234 0.025 Uiso 1 1 calc R
H9B H 0.252433 0.529827 0.431417 0.025 Uiso 1 1 calc R
C10 C 0.37543(16) 0.35748(15) 0.44128(7) 0.0207(3) Uani 1 1 d .
H10A H 0.345313 0.339996 0.484201 0.025 Uiso 1 1 calc R
H10B H 0.385827 0.268568 0.420061 0.025 Uiso 1 1 calc R
C11 C 0.62307(17) 0.34580(16) 0.45850(7) 0.0235(3) Uani 1 1 d .
H11A H 0.606960 0.249888 0.445929 0.028 Uiso 1 1 calc R
H11B H 0.635794 0.348370 0.503741 0.028 Uiso 1 1 calc R
C12 C 0.75158(15) 0.40176(16) 0.42679(6) 0.0203(3) Uani 1 1 d .
H12A H 0.768348 0.497477 0.439498 0.024 Uiso 1 1 calc R
H12B H 0.835293 0.346810 0.437599 0.024 Uiso 1 1 calc R
C13 C 0.84300(13) 0.43898(14) 0.32616(6) 0.0161(3) Uani 1 1 d .
H13A H 0.917066 0.368029 0.326207 0.019 Uiso 1 1 calc R
H13B H 0.882822 0.523943 0.343649 0.019 Uiso 1 1 calc R
C14 C 0.79197(14) 0.46403(14) 0.26134(6) 0.0163(3) Uani 1 1 d .
H14A H 0.870013 0.497530 0.235282 0.020 Uiso 1 1 calc R
H14B H 0.755544 0.378273 0.243240 0.020 Uiso 1 1 calc R
C15 C 0.61314(16) 0.58396(16) 0.20717(6) 0.0216(3) Uani 1 1 d .
H15A H 0.565013 0.499029 0.194281 0.026 Uiso 1 1 calc R
H15B H 0.681430 0.609837 0.174833 0.026 Uiso 1 1 calc R
C16 C 0.50757(16) 0.69719(16) 0.21683(7) 0.0233(3) Uani 1 1 d .
H16A H 0.558162 0.783975 0.224221 0.028 Uiso 1 1 calc R
H16B H 0.450720 0.708206 0.178978 0.028 Uiso 1 1 calc R

loop_
_atom_site_aniso_label
_atom_site_aniso_U_11
_atom_site_aniso_U_22
_atom_site_aniso_U_33
_atom_site_aniso_U_23
_atom_site_aniso_U_13
_atom_site_aniso_U_12
Na1 0.0128(2) 0.0145(2) 0.0157(2) -0.0003(2) 0.0001(2) -0.00066(19)
F1 0.0301(5) 0.0413(6) 0.0648(8) -0.0266(6) 0.0231(5) -0.0148(5)
F2 0.0363(6) 0.0381(6) 0.0554(7) -0.0019(5) 0.0186(5) 0.0120(5)
F3 0.0436(7) 0.0780(9) 0.0281(5) 0.0096(6) 0.0115(5) -0.0042(7)
O1 0.0143(4) 0.0185(5) 0.0191(4) 0.0013(4) 0.0000(4) -0.0001(4)
O2 0.0136(4) 0.0209(5) 0.0184(5) 0.0022(4) 0.0025(4) -0.0002(4)
O3 0.0176(5) 0.0182(5) 0.0210(5) 0.0036(4) 0.0024(4) 0.0018(4)
O4 0.0144(4) 0.0202(5) 0.0131(4) 0.0014(3) 0.0003(4) -0.0017(4)
O5 0.0148(4) 0.0186(4) 0.0145(4) 0.0006(4) 0.0001(3) 0.0042(4)
N1 0.0178(5) 0.0164(5) 0.0180(5) -0.0016(4) 0.0007(4) -0.0008(5)
N2 0.0291(7) 0.0205(6) 0.0200(6) -0.0043(5) 0.0015(5) -0.0032(5)
N3 0.0359(8) 0.0275(7) 0.0257(7) -0.0011(6) -0.0027(6) -0.0123(6)
N4 0.0216(6) 0.0202(6) 0.0326(7) 0.0003(5) 0.0065(5) -0.0033(5)
C1 0.0221(7) 0.0190(7) 0.0188(6) -0.0037(5) 0.0018(6) -0.0015(6)
C2 0.0238(7) 0.0168(6) 0.0172(6) -0.0005(5) -0.0038(5) -0.0026(6)
C3 0.0177(6) 0.0146(6) 0.0173(6) 0.0009(5) -0.0025(5) -0.0007(5)
C4 0.0175(6) 0.0133(6) 0.0230(7) 0.0020(5) -0.0017(6) -0.0034(5)
C5 0.0306(8) 0.0198(7) 0.0176(6) -0.0016(5) -0.0036(6) -0.0048(6)
C6 0.0284(8) 0.0247(7) 0.0261(7) -0.0074(6) 0.0074(6) -0.0014(6)
C7 0.0167(6) 0.0205(7) 0.0205(6) -0.0008(5) -0.0051(5) -0.0004(5)
C8 0.0122(6) 0.0242(7) 0.0266(7) 0.0009(6) -0.0022(5) -0.0002(5)
C9 0.0176(6) 0.0237(7) 0.0217(7) -0.0010(6) 0.0075(5) -0.0034(6)
C10 0.0246(7) 0.0192(7) 0.0184(6) 0.0009(5) 0.0061(6) -0.0042(6)
C11 0.0266(8) 0.0265(7) 0.0173(6) 0.0072(6) 0.0037(6) 0.0099(6)
C12 0.0196(7) 0.0273(7) 0.0141(6) 0.0012(5) -0.0031(5) 0.0064(6)
C13 0.0110(6) 0.0171(6) 0.0201(6) 0.0022(5) 0.0023(5) -0.0001(5)
C14 0.0151(6) 0.0156(6) 0.0183(6) 0.0011(5) 0.0044(5) 0.0027(5)
C15 0.0195(7) 0.0306(8) 0.0147(6) 0.0050(6) 0.0012(5) 0.0042(6)
C16 0.0212(7) 0.0264(7) 0.0223(7) 0.0112(6) 0.0026(6) 0.0044(6)

loop_
_atom_type_symbol
_atom_type_description
_atom_type_scat_dispersion_real
_atom_type_scat_dispersion_imag
_atom_type_scat_source
C C 0.0033 0.0016 'International Tables Vol C Tables 4.2.6.8 and 6.1.1.4'
H H 0.0000 0.0000 'International Tables Vol C Tables 4.2.6.8 and 6.1.1.4'
F F 0.0171 0.0103 'International Tables Vol C Tables 4.2.6.8 and 6.1.1.4'
N N 0.0061 0.0033 'International Tables Vol C Tables 4.2.6.8 and 6.1.1.4'
Na Na 0.0362 0.0249 'International Tables Vol C Tables 4.2.6.8 and 6.1.1.4'
O O 0.0106 0.0060 'International Tables Vol C Tables 4.2.6.8 and 6.1.1.4'

loop_
_exptl_crystal_face_index_h
_exptl_crystal_face_index_k
_exptl_crystal_face_index_l
_exptl_crystal_face_perp_dist
10 -9 1 0.2019
-12 4 13 0.1493
-10 9 -1 0.2019
4 10 20 0.1507
-11 -6 8 0.1802
-2 5 28 0.1832
2 -5 -28 0.1832
0 11 -20 0.1923
0 -11 20 0.0978
11 -1 -18 0.1407
-10 2 -20 0.1615
1 -10 -21 0.1182
-4 -10 -20 0.1507
11 0 18 0.1620
11 6 -8 0.1802

loop_
_geom_angle_atom_site_label_1
_geom_angle_atom_site_label_2
_geom_angle_atom_site_label_3
_geom_angle
F1 Na1 C12 109.35(5)
O1 Na1 F1 90.28(4)
O1 Na1 O4 132.82(4)
O1 Na1 N1 97.10(4)
O1 Na1 C12 160.36(4)
O2 Na1 F1 84.02(4)
O2 Na1 O1 70.30(4)
O2 Na1 O3 68.67(4)
O2 Na1 O4 108.03(4)
O2 Na1 N1 144.84(4)
O2 Na1 C12 111.02(4)
O3 Na1 F1 79.90(4)
O3 Na1 O1 138.55(4)
O3 Na1 O4 67.57(3)
O3 Na1 N1 113.10(4)
O3 Na1 C12 49.89(4)
O4 Na1 F1 136.90(4)
O4 Na1 C12 27.55(3)
O5 Na1 F1 143.64(4)
O5 Na1 O1 70.48(4)
O5 Na1 O2 115.66(4)
O5 Na1 O3 134.69(4)
O5 Na1 O4 68.66(4)
O5 Na1 N1 88.54(4)
O5 Na1 C12 92.39(4)
N1 Na1 F1 62.80(4)
N1 Na1 O4 104.38(4)
N1 Na1 C12 91.81(4)
C6 F1 Na1 120.24(9)
C7 O1 Na1 111.05(8)
C7 O1 C16 113.81(11)
C16 O1 Na1 110.74(8)
C8 O2 Na1 111.38(8)
C8 O2 C9 112.94(11)
C9 O2 Na1 110.39(8)
C10 O3 Na1 115.91(8)
C10 O3 C11 113.53(11)
C11 O3 Na1 115.25(8)
C12 O4 Na1 99.01(8)
C12 O4 C13 112.66(11)
C13 O4 Na1 106.33(7)
C14 O5 Na1 118.80(8)
C15 O5 Na1 117.14(8)
C15 O5 C14 113.14(10)
C1 N1 Na1 122.99(10)
C1 N1 C3 101.59(12)
C3 N1 Na1 135.42(9)
C1 N2 C2 101.81(12)
N1 C1 C6 121.22(13)
N2 C1 N1 118.03(13)
N2 C1 C6 120.74(13)
N2 C2 C3 109.53(13)
N2 C2 C5 123.53(13)
C3 C2 C5 126.93(14)
N1 C3 C2 109.04(12)
N1 C3 C4 124.58(12)
C2 C3 C4 126.29(13)
N4 C4 C3 176.30(15)
N3 C5 C2 178.37(16)
F1 C6 F2 106.44(14)
F1 C6 C1 111.58(13)
F2 C6 C1 112.19(13)
F3 C6 F1 107.19(15)
F3 C6 F2 106.08(14)
F3 C6 C1 112.93(15)
O1 C7 H7A 110.2
O1 C7 H7B 110.2
O1 C7 C8 107.65(11)
H7A C7 H7B 108.5
C8 C7 H7A 110.2
C8 C7 H7B 110.2
O2 C8 C7 107.52(11)
O2 C8 H8A 110.2
O2 C8 H8B 110.2
C7 C8 H8A 110.2
C7 C8 H8B 110.2
H8A C8 H8B 108.5
O2 C9 H9A 110.2
O2 C9 H9B 110.2
O2 C9 C10 107.47(11)
H9A C9 H9B 108.5
C10 C9 H9A 110.2
C10 C9 H9B 110.2
O3 C10 C9 108.53(11)
O3 C10 H10A 110.0
O3 C10 H10B 110.0
C9 C10 H10A 110.0
C9 C10 H10B 110.0
H10A C10 H10B 108.4
O3 C11 H11A 110.2
O3 C11 H11B 110.2
O3 C11 C12 107.72(11)
H11A C11 H11B 108.5
C12 C11 H11A 110.2
C12 C11 H11B 110.2
Na1 C12 H12A 73.4
Na1 C12 H12B 161.2
O4 C12 Na1 53.44(6)
O4 C12 C11 106.87(12)
O4 C12 H12A 110.3
O4 C12 H12B 110.3
C11 C12 Na1 85.48(8)
C11 C12 H12A 110.3
C11 C12 H12B 110.3
H12A C12 H12B 108.6
O4 C13 H13A 110.1
O4 C13 H13B 110.1
O4 C13 C14 107.81(10)
H13A C13 H13B 108.5
C14 C13 H13A 110.1
C14 C13 H13B 110.1
O5 C14 C13 107.56(10)
O5 C14 H14A 110.2
O5 C14 H14B 110.2
C13 C14 H14A 110.2
C13 C14 H14B 110.2
H14A C14 H14B 108.5
O5 C15 H15A 110.3
O5 C15 H15B 110.3
O5 C15 C16 106.90(12)
H15A C15 H15B 108.6
C16 C15 H15A 110.3
C16 C15 H15B 110.3
O1 C16 C15 112.12(11)
O1 C16 H16A 109.2
O1 C16 H16B 109.2
C15 C16 H16A 109.2
C15 C16 H16B 109.2
H16A C16 H16B 107.9

loop_
_geom_bond_atom_site_label_1
_geom_bond_atom_site_label_2
_geom_bond_distance
Na1 F1 2.6881(12)
Na1 O1 2.4192(11)
Na1 O2 2.3928(11)
Na1 O3 2.4159(11)
Na1 O4 2.4789(11)
Na1 O5 2.3430(11)
Na1 N1 2.4647(13)
Na1 C12 3.0482(15)
F1 C6 1.333(2)
F2 C6 1.340(2)
F3 C6 1.330(2)
O1 C7 1.4288(17)
O1 C16 1.4343(17)
O2 C8 1.4281(17)
O2 C9 1.4324(16)
O3 C10 1.4257(18)
O3 C11 1.4323(18)
O4 C12 1.4275(16)
O4 C13 1.4322(16)
O5 C14 1.4277(16)
O5 C15 1.4236(16)
N1 C1 1.3444(18)
N1 C3 1.3667(18)
N2 C1 1.3330(19)
N2 C2 1.362(2)
N3 C5 1.148(2)
N4 C4 1.150(2)
C1 C6 1.498(2)
C2 C3 1.394(2)
C2 C5 1.430(2)
C3 C4 1.428(2)
C7 H7A 0.9900
C7 H7B 0.9900
C7 C8 1.504(2)
C8 H8A 0.9900
C8 H8B 0.9900
C9 H9A 0.9900
C9 H9B 0.9900
C9 C10 1.503(2)
C10 H10A 0.9900
C10 H10B 0.9900
C11 H11A 0.9900
C11 H11B 0.9900
C11 C12 1.507(2)
C12 H12A 0.9900
C12 H12B 0.9900
C13 H13A 0.9900
C13 H13B 0.9900
C13 C14 1.5091(19)
C14 H14A 0.9900
C14 H14B 0.9900
C15 H15A 0.9900
C15 H15B 0.9900
C15 C16 1.511(2)
C16 H16A 0.9900
C16 H16B 0.9900

loop_
_geom_torsion_atom_site_label_1
_geom_torsion_atom_site_label_2
_geom_torsion_atom_site_label_3
_geom_torsion_atom_site_label_4
_geom_torsion
Na1 F1 C6 F2 134.82(11)
Na1 F1 C6 F3 -112.01(13)
Na1 F1 C6 C1 12.12(19)
Na1 O1 C7 C8 46.21(12)
Na1 O1 C16 C15 42.11(15)
Na1 O2 C8 C7 48.64(13)
Na1 O2 C9 C10 -56.08(12)
Na1 O3 C10 C9 -30.37(13)
Na1 O3 C11 C12 14.28(15)
Na1 O4 C12 C11 70.89(11)
Na1 O4 C13 C14 -57.39(11)
Na1 O5 C14 C13 -29.07(13)
Na1 O5 C15 C16 39.29(14)
Na1 N1 C1 N2 179.32(10)
Na1 N1 C1 C6 -1.3(2)
Na1 N1 C3 C2 -179.13(10)
Na1 N1 C3 C4 4.1(2)
O1 C7 C8 O2 -63.85(14)
O2 C9 C10 O3 56.70(14)
O3 C11 C12 Na1 -10.22(10)
O3 C11 C12 O4 -59.80(15)
O4 C13 C14 O5 58.15(13)
O5 C15 C16 O1 -53.67(16)
N1 C1 C6 F1 -7.5(2)
N1 C1 C6 F2 -126.85(15)
N1 C1 C6 F3 113.32(16)
N2 C1 C6 F1 171.83(15)
N2 C1 C6 F2 52.5(2)
N2 C1 C6 F3 -67.3(2)
N2 C2 C3 N1 -0.22(16)
N2 C2 C3 C4 176.50(14)
C1 N1 C3 C2 0.18(15)
C1 N1 C3 C4 -176.61(14)
C1 N2 C2 C3 0.15(16)
C1 N2 C2 C5 179.05(14)
C2 N2 C1 N1 -0.03(18)
C2 N2 C1 C6 -179.39(14)
C3 N1 C1 N2 -0.10(17)
C3 N1 C1 C6 179.25(14)
C5 C2 C3 N1 -179.07(14)
C5 C2 C3 C4 -2.4(2)
C7 O1 C16 C15 -83.83(15)
C8 O2 C9 C10 178.49(11)
C9 O2 C8 C7 173.53(11)
C10 O3 C11 C12 151.36(12)
C11 O3 C10 C9 -167.15(11)
C12 O4 C13 C14 -164.80(11)
C13 O4 C12 Na1 112.00(10)
C13 O4 C12 C11 -177.10(11)
C14 O5 C15 C16 -176.82(11)
C15 O5 C14 C13 -172.31(11)
C16 O1 C7 C8 171.99(11)
